data_1570452
loop_
_publ_author_name
'Sacharczuk, Natalia'
'Olejniczak, Anna'
'Bujak, Maciej'
'Dziubek, Kamil Filip'
'Katrusiak, Andrzej'
'Podsiad&#x142;o, Marcin'

_publ_section_title
;
 Conformation-aggregation interplay in the simplest aliphatic ethers
 probed under high pressure.
;
_journal_issue 'Pt 1'
_journal_name_full IUCrJ
_journal_page_first 57
_journal_page_last 61
_journal_paper_doi 10.1107/S2052252523009995
_journal_volume 11
_journal_year 2024
_chemical_formula_moiety 'C6 H14 O'
_chemical_formula_sum 'C6 H14 O'
_chemical_formula_weight 102.17
_chemical_name_systematic 'dipropyl ether'
_space_group_crystal_system monoclinic
_space_group_IT_number 14
_space_group_name_Hall '-P 2ybc'
_space_group_name_H-M_alt 'P 1 21/c 1'
_atom_sites_solution_hydrogens geom
_atom_sites_solution_primary dual
_audit_creation_method
;
Olex2 1.5
(compiled 2022.04.07 svn.rca3783a0 for OlexSys, GUI svn.r6498)
;
_cell_angle_alpha 90
_cell_angle_beta 98.32(10)
_cell_angle_gamma 90
_cell_formula_units_Z 4
_cell_length_a 9.099(12)
_cell_length_b 3.9465(3)
_cell_length_c 14.649(8)
_cell_measurement_reflns_used 1024
_cell_measurement_temperature 295(2)
_cell_measurement_theta_max 26.1230
_cell_measurement_theta_min 5.3170
_cell_volume 520.5(8)
_computing_cell_refinement 'CrysAlisPro 1.171.42.49 (Rigaku OD, 2022)'
_computing_data_collection 'CrysAlisPro 1.171.42.49 (Rigaku OD, 2022)'
_computing_data_reduction 'CrysAlisPro 1.171.42.49 (Rigaku OD, 2022)'
_computing_molecular_graphics 'Olex2 1.5 (Dolomanov et al., 2009)'
_computing_publication_material 'Olex2 1.5 (Dolomanov et al., 2009)'
_computing_structure_refinement 'SHELXL 2018/3 (Sheldrick, 2015)'
_computing_structure_solution 'SHELXT 2018/2 (Sheldrick, 2018)'
_diffrn_ambient_environment 'diamond-anvil cell'
_diffrn_ambient_pressure 5300000
_diffrn_ambient_temperature 295(2)
_diffrn_measured_fraction_theta_full 0.317
_diffrn_measured_fraction_theta_max 0.296
_diffrn_measurement_device_type 'KUMA KM4-CCD, Eos'
_diffrn_measurement_method '\f- and \w-scans'
_diffrn_radiation_type MoK\a
_diffrn_radiation_wavelength 0.71073
_diffrn_reflns_av_R_equivalents 0.0350
_diffrn_reflns_av_unetI/netI 0.0191
_diffrn_reflns_Laue_measured_fraction_full 0.317
_diffrn_reflns_Laue_measured_fraction_max 0.296
_diffrn_reflns_limit_h_max 7
_diffrn_reflns_limit_h_min -7
_diffrn_reflns_limit_k_max 4
_diffrn_reflns_limit_k_min -4
_diffrn_reflns_limit_l_max 16
_diffrn_reflns_limit_l_min -16
_diffrn_reflns_number 2594
_diffrn_reflns_point_group_measured_fraction_full 0.317
_diffrn_reflns_point_group_measured_fraction_max 0.296
_diffrn_reflns_theta_full 25.242
_diffrn_reflns_theta_max 26.273
_diffrn_reflns_theta_min 5.355
_exptl_absorpt_coefficient_mu 0.085
_exptl_absorpt_correction_T_max 1.00000
_exptl_absorpt_correction_T_min 0.72522
_exptl_absorpt_correction_type multi-scan
_exptl_absorpt_process_details
;
CrysAlisPro 1.171.42.49 (Rigaku Oxford Diffraction, 2022)
Empirical absorption correction using spherical harmonics,
implemented in SCALE3 ABSPACK scaling algorithm.
;
_exptl_crystal_colour colourless
_exptl_crystal_density_diffrn 1.304
_exptl_crystal_description disc
_exptl_crystal_F_000 232
_exptl_crystal_size_max 0.44
_exptl_crystal_size_mid 0.40
_exptl_crystal_size_min 0.21
_refine_diff_density_max 0.096
_refine_diff_density_min -0.077
_refine_diff_density_rms 0.022
_refine_ls_extinction_method none
_refine_ls_goodness_of_fit_ref 1.060
_refine_ls_hydrogen_treatment constr
_refine_ls_matrix_type full
_refine_ls_number_parameters 66
_refine_ls_number_reflns 310
_refine_ls_number_restraints 6
_refine_ls_restrained_S_all 1.047
_refine_ls_R_factor_all 0.0666
_refine_ls_R_factor_gt 0.0469
_refine_ls_shift/su_max 0.000
_refine_ls_shift/su_mean 0.000
_refine_ls_structure_factor_coef Fsqd
_refine_ls_weighting_details 'w=1/[\s^2^(Fo^2^)+(0.0445P)^2^+0.3422P] where P=(Fo^2^+2Fc^2^)/3'
_refine_ls_weighting_scheme calc
_refine_ls_wR_factor_gt 0.1081
_refine_ls_wR_factor_ref 0.1229
_reflns_Friedel_coverage 0.000
_reflns_number_gt 232
_reflns_number_total 310
_reflns_threshold_expression 'I > 2\s(I)'
_cod_data_source_file lq5055.cif
_cod_data_source_block dipropyl_ether_phase_alpha_5_30GPa
_cod_depositor_comments 'Adding full bibliography for 1570433--1570452.cif.'
_cod_original_cell_volume 520.5(7)
_cod_database_code 1570452
_shelx_shelxl_version_number 2018/3
_shelx_space_group_comment
;
The symmetry employed for this shelxl refinement is uniquely defined
by the following loop, which should always be used as a source of
symmetry information in preference to the above space-group names.
They are only intended as comments.
;
_exptl_absorpt_special_details
;
Data were collected at room temperature (295(2) K) and pressure of 5.50(2) GPa
(5300000 kPa).
;
_olex2_refinement_description
;
1. Fixed Uiso
 At 1.2 times of:
  All C(H,H) groups
 At 1.5 times of:
  All C(H,H,H) groups
2. Uiso/Uaniso restraints and constraints
Uanis(C1) \\sim Ueq: with sigma of 0.05 and sigma for terminal atoms of 0.02
3.a Secondary CH2 refined with riding coordinates:
 C1(H12,H11), C2(H22,H21), C4(H41,H42), C5(H51,H52)
3.b Idealised Me refined as rotating group:
 C3(H33,H31,H32), C6(H63,H61,H62)
;
_olex2_submission_special_instructions 'No special instructions were received'

loop_
_space_group_symop_operation_xyz
'x, y, z'
'-x, y+1/2, -z+1/2'
'-x, -y, -z'
'x, -y-1/2, z-1/2'

loop_
_atom_site_label
_atom_site_type_symbol
_atom_site_fract_x
_atom_site_fract_y
_atom_site_fract_z
_atom_site_U_iso_or_equiv
_atom_site_adp_type
_atom_site_occupancy
_atom_site_site_symmetry_order
_atom_site_calc_flag
_atom_site_refinement_flags_posn
_atom_site_refinement_flags_adp
_atom_site_refinement_flags_occupancy
_atom_site_disorder_assembly
_atom_site_disorder_group
O1 O 0.4627(19) 0.8650(7) 0.1325(8) 0.050(9) Uani 1 1 d . . . . .
C1 C 0.371(3) 0.7166(10) 0.0531(12) 0.023(12) Uani 1 1 d . U . . .
H12 H 0.409912 0.780801 -0.002578 0.028 Uiso 1 1 calc R U . . .
H11 H 0.375152 0.471618 0.058045 0.028 Uiso 1 1 calc R U . . .
C2 C 0.217(2) 0.8244(10) 0.0454(9) 0.049(11) Uani 1 1 d . . . . .
H22 H 0.213116 1.069016 0.051235 0.059 Uiso 1 1 calc R U . . .
H21 H 0.172236 0.726698 0.095760 0.059 Uiso 1 1 calc R U . . .
C3 C 0.127(2) 0.7196(10) -0.0455(8) 0.046(10) Uani 1 1 d . . . . .
H33 H 0.029615 0.820062 -0.050986 0.069 Uiso 1 1 calc R U . . .
H31 H 0.117300 0.477280 -0.047607 0.069 Uiso 1 1 calc R U . . .
H32 H 0.175853 0.795027 -0.095538 0.069 Uiso 1 1 calc R U . . .
C4 C 0.605(3) 0.7270(11) 0.1482(13) 0.033(14) Uani 1 1 d . . . . .
H41 H 0.658536 0.789594 0.097857 0.040 Uiso 1 1 calc R U . . .
H42 H 0.598453 0.481867 0.149304 0.040 Uiso 1 1 calc R U . . .
C5 C 0.693(2) 0.8507(9) 0.2395(8) 0.044(11) Uani 1 1 d . . . . .
H51 H 0.691123 1.096390 0.240938 0.052 Uiso 1 1 calc R U . . .
H52 H 0.644999 0.768628 0.290271 0.052 Uiso 1 1 calc R U . . .
C6 C 0.846(2) 0.7360(12) 0.2521(9) 0.066(10) Uani 1 1 d . . . . .
H63 H 0.896718 0.821768 0.309438 0.100 Uiso 1 1 calc R U . . .
H61 H 0.893893 0.817475 0.202188 0.100 Uiso 1 1 calc R U . . .
H62 H 0.848248 0.492831 0.253003 0.100 Uiso 1 1 calc R U . . .

loop_
_atom_site_aniso_label
_atom_site_aniso_U_11
_atom_site_aniso_U_22
_atom_site_aniso_U_33
_atom_site_aniso_U_23
_atom_site_aniso_U_13
_atom_site_aniso_U_12
O1 0.07(2) 0.0270(14) 0.056(9) -0.002(3) 0.034(14) 0.006(5)
C1 0.01(3) 0.0240(18) 0.037(17) 0.000(6) 0.00(2) 0.001(10)
C2 0.07(3) 0.0260(18) 0.059(12) 0.001(3) 0.042(18) 0.005(5)
C3 0.07(3) 0.0302(19) 0.039(11) -0.002(4) 0.021(16) -0.004(6)
C4 0.02(4) 0.0253(19) 0.055(17) 0.006(6) 0.02(2) 0.007(10)
C5 0.08(3) 0.0245(18) 0.028(10) 0.004(3) 0.015(17) 0.006(5)
C6 0.12(3) 0.030(2) 0.064(12) 0.005(4) 0.053(17) 0.008(6)

loop_
_atom_type_symbol
_atom_type_description
_atom_type_scat_dispersion_real
_atom_type_scat_dispersion_imag
_atom_type_scat_source
C C 0.0033 0.0016 'International Tables Vol C Tables 4.2.6.8 and 6.1.1.4'
H H 0.0000 0.0000 'International Tables Vol C Tables 4.2.6.8 and 6.1.1.4'
O O 0.0106 0.0060 'International Tables Vol C Tables 4.2.6.8 and 6.1.1.4'

loop_
_geom_angle_atom_site_label_1
_geom_angle_atom_site_label_2
_geom_angle_atom_site_label_3
_geom_angle
_geom_angle_site_symmetry_1
_geom_angle_site_symmetry_3
_geom_angle_publ_flag
C4 O1 C1 112.9(6) . . ?
O1 C1 H12 109.1 . . ?
O1 C1 H11 109.1 . . ?
H12 C1 H11 107.9 . . ?
C2 C1 O1 112.4(5) . . ?
C2 C1 H12 109.1 . . ?
C2 C1 H11 109.1 . . ?
C1 C2 H22 109.1 . . ?
C1 C2 H21 109.1 . . ?
C1 C2 C3 112.3(6) . . ?
H22 C2 H21 107.9 . . ?
C3 C2 H22 109.1 . . ?
C3 C2 H21 109.1 . . ?
C2 C3 H33 109.5 . . ?
C2 C3 H31 109.5 . . ?
C2 C3 H32 109.5 . . ?
H33 C3 H31 109.5 . . ?
H33 C3 H32 109.5 . . ?
H31 C3 H32 109.5 . . ?
O1 C4 H41 109.2 . . ?
O1 C4 H42 109.2 . . ?
O1 C4 C5 111.8(6) . . ?
H41 C4 H42 107.9 . . ?
C5 C4 H41 109.2 . . ?
C5 C4 H42 109.2 . . ?
C4 C5 H51 109.2 . . ?
C4 C5 H52 109.2 . . ?
H51 C5 H52 107.9 . . ?
C6 C5 C4 112.2(6) . . ?
C6 C5 H51 109.2 . . ?
C6 C5 H52 109.2 . . ?
C5 C6 H63 109.5 . . ?
C5 C6 H61 109.5 . . ?
C5 C6 H62 109.5 . . ?
H63 C6 H61 109.5 . . ?
H63 C6 H62 109.5 . . ?
H61 C6 H62 109.5 . . ?

loop_
_geom_bond_atom_site_label_1
_geom_bond_atom_site_label_2
_geom_bond_distance
_geom_bond_site_symmetry_2
_geom_bond_publ_flag
O1 C1 1.46(4) . ?
O1 C4 1.40(4) . ?
C1 H12 0.9700 . ?
C1 H11 0.9700 . ?
C1 C2 1.45(4) . ?
C2 H22 0.9700 . ?
C2 H21 0.9700 . ?
C2 C3 1.52(3) . ?
C3 H33 0.9600 . ?
C3 H31 0.9600 . ?
C3 H32 0.9600 . ?
C4 H41 0.9700 . ?
C4 H42 0.9700 . ?
C4 C5 1.53(4) . ?
C5 H51 0.9700 . ?
C5 H52 0.9700 . ?
C5 C6 1.45(3) . ?
C6 H63 0.9600 . ?
C6 H61 0.9600 . ?
C6 H62 0.9600 . ?

loop_
_geom_torsion_atom_site_label_1
_geom_torsion_atom_site_label_2
_geom_torsion_atom_site_label_3
_geom_torsion_atom_site_label_4
_geom_torsion
_geom_torsion_site_symmetry_1
_geom_torsion_site_symmetry_2
_geom_torsion_site_symmetry_3
_geom_torsion_site_symmetry_4
_geom_torsion_publ_flag
O1 C1 C2 C3 170.2(4) . . . . ?
O1 C4 C5 C6 -174.3(4) . . . . ?
C1 O1 C4 C5 -172.0(4) . . . . ?
C4 O1 C1 C2 171.4(4) . . . . ?
